data_7001211
loop_
_publ_author_name
'Inglis, Ross'
'Jones, Leigh F.'
'Milios, Constantinos J.'
'Datta, Saiti'
'Collins, Anna'
'Parsons, Simon'
'Wernsdorfer, Wolfgang'
'Hill, Stephen'
'Perlepes, Spyros P.'
'Piligkos, Stergios'
'Brechin, Euan K.'

_publ_section_title
;
 Attempting to understand (and control) the relationship between
 structure and magnetism in an extended family of Mn6 single-molecule
 magnets
;
_journal_issue 18
_journal_name_full 'Dalton Transactions'
_journal_page_first 3403
_journal_page_last 3412
_journal_paper_doi 10.1039/b822235e
_journal_year 2009
_chemical_compound_source 'Leigh Jones'
_chemical_formula_moiety 'C68 H68 Mn6 N6 O24, 2(C2 H6 O), 2(H2 O)'
_chemical_formula_sum 'C72 H84 Mn6 N6 O28'
_chemical_formula_weight 1811.05
_space_group_IT_number 2
_symmetry_cell_setting triclinic
_symmetry_space_group_name_Hall '-P 1'
_symmetry_space_group_name_H-M 'P -1'
_atom_sites_solution_hydrogens geom
_atom_sites_solution_primary direct
_cell_angle_alpha 80.875(1)
_cell_angle_beta 77.238(1)
_cell_angle_gamma 80.941(1)
_cell_formula_units_Z 1
_cell_length_a 11.9177(3)
_cell_length_b 12.7405(3)
_cell_length_c 13.5095(3)
_cell_measurement_reflns_used 9910
_cell_measurement_temperature 150
_cell_measurement_theta_max 30
_cell_measurement_theta_min 2
_cell_volume 1959.23(8)
_computing_cell_refinement 'SAINT (Siemens ,1995)'
_computing_data_collection 'SMART (Siemens, 1993)'
_computing_data_reduction 'SAINT (Siemens ,1995)'
_computing_molecular_graphics 'CAMERON (Watkin et al., 1996)'
_computing_publication_material 'CRYSTALS (Betteridge et al., 2003)'
_computing_structure_refinement 'CRYSTALS (Betteridge et al., 2003)'
_computing_structure_solution 'SIR92 (Altomare et al., 1994)'
_diffrn_ambient_temperature 150
_diffrn_measured_fraction_theta_full 0.995
_diffrn_measured_fraction_theta_max 0.949
_diffrn_measurement_device 'Bruker SMART'
_diffrn_measurement_device_type Area
_diffrn_measurement_method \w
_diffrn_radiation_monochromator graphite
_diffrn_radiation_type 'Mo K\a'
_diffrn_radiation_wavelength 0.71073
_diffrn_reflns_av_R_equivalents 0.042
_diffrn_reflns_limit_h_max 16
_diffrn_reflns_limit_h_min -16
_diffrn_reflns_limit_k_max 17
_diffrn_reflns_limit_k_min -17
_diffrn_reflns_limit_l_max 18
_diffrn_reflns_limit_l_min -19
_diffrn_reflns_number 33921
_diffrn_reflns_theta_full 27.968
_diffrn_reflns_theta_max 30.073
_diffrn_reflns_theta_min 1.558
_diffrn_standards_number 0
_exptl_absorpt_coefficient_mu 1.022
_exptl_absorpt_correction_T_max 0.92
_exptl_absorpt_correction_T_min 0.75
_exptl_absorpt_correction_type multi-scan
_exptl_absorpt_process_details 'SADABS (Siemens, 1996)'
_exptl_crystal_colour green
_exptl_crystal_density_diffrn 1.535
_exptl_crystal_density_method 'not measured'
_exptl_crystal_description block
_exptl_crystal_F_000 932
_exptl_crystal_size_max 0.21
_exptl_crystal_size_mid 0.21
_exptl_crystal_size_min 0.08
_refine_diff_density_max 0.89
_refine_diff_density_min -0.69
_refine_ls_extinction_method None
_refine_ls_goodness_of_fit_ref 0.9321
_refine_ls_hydrogen_treatment constr
_refine_ls_matrix_type full
_refine_ls_number_parameters 505
_refine_ls_number_reflns 10866
_refine_ls_number_restraints 0
_refine_ls_R_factor_all 0.0602
_refine_ls_R_factor_gt 0.0437
_refine_ls_shift/su_max 0.001854
_refine_ls_structure_factor_coef Fsqd
_refine_ls_weighting_details
;
Method= Modified Sheldrick
w=1/[\s^2^(F^2^) + ( 0.03P)^2^ + 0.00P]
,where P=(max(Fo^2^,0) + 2Fc^2^)/3
;
_refine_ls_weighting_scheme calc
_refine_ls_wR_factor_all 0.1068
_refine_ls_wR_factor_gt 0.0991
_refine_ls_wR_factor_ref 0.1068
_reflns_limit_h_max 16
_reflns_limit_h_min -15
_reflns_limit_k_max 17
_reflns_limit_k_min -17
_reflns_limit_l_max 19
_reflns_limit_l_min 0
_reflns_number_gt 8549
_reflns_number_total 10895
_reflns_threshold_expression I>2.0\s(I)
_oxford_diffrn_Wilson_B_factor 0.00
_oxford_diffrn_Wilson_scale 0.00
_oxford_refine_ls_r_factor_ref 0.0602
_oxford_refine_ls_scale 0.3235(2)
_oxford_reflns_number_all 10866
_oxford_reflns_threshold_expression_ref I>-10.0\s(I)
_cod_data_source_file b822235e.txt
_cod_data_source_block EB7192
_cod_depositor_comments
;
The following automatic conversions were performed:
'_symmetry_cell_setting' value 'Triclinic' changed to 'triclinic'
according to '/home/saulius/struct/CIF-dictionaries/cif_core.dic'
dictionary named 'cif_core.dic' version 2.4.1 from 2010-06-29.

Automatic conversion script
Id: cif_fix_enum 1527 2010-12-29 10:47:43Z saulius 
;
_cod_original_sg_symbol_H-M 'P -1 '
_cod_database_code 7001211

loop_
_symmetry_equiv_pos_as_xyz
x,y,z
-x,-y,-z

loop_
_atom_site_label
_atom_site_type_symbol
_atom_site_fract_x
_atom_site_fract_y
_atom_site_fract_z
_atom_site_U_iso_or_equiv
_atom_site_occupancy
_atom_site_adp_type
_atom_site_refinement_flags_posn
_atom_site_refinement_flags_adp
_atom_site_refinement_flags_occupancy
_atom_site_disorder_assembly
_atom_site_disorder_group
_oxford_atom_site_special_shape
_atom_site_attached_hydrogens
Mn1 Mn 0.94384(3) 0.59232(3) -0.24118(3) 0.0182 1.0000 Uani . . . . . . .
Mn2 Mn 0.89171(3) 0.44842(3) -0.02788(2) 0.0166 1.0000 Uani . . . . . . .
Mn3 Mn 1.02667(3) 0.33653(3) -0.22938(3) 0.0184 1.0000 Uani . . . . . . .
O1 O 0.97115(13) 0.45950(12) -0.16407(11) 0.0176 1.0000 Uani . . . . . . .
O2 O 0.94797(16) 0.72734(14) -0.31707(13) 0.0265 1.0000 Uani . . . . . . .
C3 C 0.9299(2) 0.82534(19) -0.28957(19) 0.0227 1.0000 Uani . . . . . . .
C4 C 0.9354(2) 0.9139(2) -0.3665(2) 0.0335 1.0000 Uani . . . . . . .
C5 C 0.9215(3) 1.0165(2) -0.3417(2) 0.0388 1.0000 Uani . . . . . . .
C6 C 0.8980(3) 1.0369(2) -0.2405(2) 0.0378 1.0000 Uani . . . . . . .
C7 C 0.8894(2) 0.9515(2) -0.1642(2) 0.0309 1.0000 Uani . . . . . . .
C8 C 0.9060(2) 0.84533(18) -0.18671(19) 0.0222 1.0000 Uani . . . . . . .
C9 C 0.90182(19) 0.76067(18) -0.10266(18) 0.0205 1.0000 Uani . . . . . . .
N10 N 0.91870(16) 0.66003(15) -0.11186(14) 0.0190 1.0000 Uani . . . . . . .
O11 O 0.91820(14) 0.59249(12) -0.02039(12) 0.0192 1.0000 Uani . . . . . . .
O12 O 0.81967(15) 0.43926(13) 0.11059(12) 0.0218 1.0000 Uani . . . . . . .
C13 C 0.7587(2) 0.36207(19) 0.16486(17) 0.0197 1.0000 Uani . . . . . . .
C14 C 0.6789(2) 0.3856(2) 0.25429(18) 0.0259 1.0000 Uani . . . . . . .
C15 C 0.6166(2) 0.3079(2) 0.31466(19) 0.0297 1.0000 Uani . . . . . . .
C16 C 0.6332(2) 0.2042(2) 0.2906(2) 0.0315 1.0000 Uani . . . . . . .
C17 C 0.7115(2) 0.1791(2) 0.20325(19) 0.0278 1.0000 Uani . . . . . . .
C18 C 0.7729(2) 0.25788(19) 0.13824(18) 0.0218 1.0000 Uani . . . . . . .
C19 C 0.8499(2) 0.22493(19) 0.04635(18) 0.0225 1.0000 Uani . . . . . . .
N20 N 0.90158(17) 0.29045(15) -0.02569(14) 0.0192 1.0000 Uani . . . . . . .
O21 O 0.97621(15) 0.24421(13) -0.10497(12) 0.0243 1.0000 Uani . . . . . . .
O22 O 1.10031(16) 0.21522(14) -0.28853(13) 0.0266 1.0000 Uani . . . . . . .
C23 C 1.1710(2) 0.2072(2) -0.37899(18) 0.0237 1.0000 Uani . . . . . . .
C24 C 1.2312(3) 0.1062(2) -0.3978(2) 0.0324 1.0000 Uani . . . . . . .
C25 C 1.3066(3) 0.0928(2) -0.4894(2) 0.0401 1.0000 Uani . . . . . . .
C26 C 1.3245(3) 0.1793(3) -0.5656(2) 0.0378 1.0000 Uani . . . . . . .
C27 C 1.2656(2) 0.2783(2) -0.54938(19) 0.0305 1.0000 Uani . . . . . . .
C28 C 1.1885(2) 0.2949(2) -0.45621(18) 0.0240 1.0000 Uani . . . . . . .
C29 C 1.1315(2) 0.4029(2) -0.44541(18) 0.0239 1.0000 Uani . . . . . . .
N30 N 1.06848(17) 0.43192(16) -0.36133(15) 0.0210 1.0000 Uani . . . . . . .
O31 O 1.02080(16) 0.53758(14) -0.36574(13) 0.0262 1.0000 Uani . . . . . . .
O32 O 0.76865(15) 0.57779(14) -0.23018(13) 0.0245 1.0000 Uani . . . . . . .
O33 O 0.72961(14) 0.48117(14) -0.07556(13) 0.0241 1.0000 Uani . . . . . . .
C34 C 0.7087(2) 0.51762(19) -0.16273(18) 0.0215 1.0000 Uani . . . . . . .
C35 C 0.6001(2) 0.4904(2) -0.1889(2) 0.0295 1.0000 Uani . . . . . . .
C36 C 0.5342(2) 0.4130(2) -0.1071(2) 0.0308 1.0000 Uani . . . . . . .
C37 C 0.5909(2) 0.2988(2) -0.0986(2) 0.0274 1.0000 Uani . . . . . . .
C38 C 0.5423(2) 0.2216(2) -0.01106(19) 0.0256 1.0000 Uani . . . . . . .
C39 C 0.4402(2) 0.2495(2) 0.0589(2) 0.0275 1.0000 Uani . . . . . . .
C40 C 0.3982(2) 0.1752(2) 0.1398(2) 0.0306 1.0000 Uani . . . . . . .
C41 C 0.4551(2) 0.0722(2) 0.1535(2) 0.0307 1.0000 Uani . . . . . . .
H41 H 0.9462 0.9021 -0.4346 0.0362 1.0000 Uiso R . . . . . .
C42 C 0.5575(2) 0.0448(2) 0.0839(2) 0.0330 1.0000 Uani . . . . . . .
C43 C 0.5998(2) 0.1182(2) 0.0031(2) 0.0306 1.0000 Uani . . . . . . .
C44 C 0.4088(3) -0.0091(2) 0.2405(2) 0.0416 1.0000 Uani . . . . . . .
O45 O 0.67507(17) 0.26765(16) -0.16220(15) 0.0375 1.0000 Uani . . . . . . .
O46 O 0.86712(15) 0.33827(15) -0.28734(13) 0.0287 1.0000 Uani . . . . . . .
O47 O 1.19926(15) 0.36192(15) -0.19775(14) 0.0274 1.0000 Uani . . . . . . .
C48 C 1.2917(2) 0.2816(2) -0.1760(3) 0.0401 1.0000 Uani . . . . . . .
C49 C 1.3942(3) 0.2837(3) -0.2633(3) 0.0536 1.0000 Uani . . . . . . .
O50 O 1.1156(3) 0.04135(19) -0.0967(2) 0.0717 1.0000 Uani . . . . . . .
O51 O 1.10359(18) 0.72294(17) -0.52386(14) 0.0381 1.0000 Uani . . . . . . .
H51 H 0.9266 1.0737 -0.3948 0.0420 1.0000 Uiso R . . . . . .
C52 C 1.2004(3) 0.7307(3) -0.4835(2) 0.0506 1.0000 Uani . . . . . . .
C53 C 1.3001(3) 0.7576(4) -0.5647(3) 0.0633 1.0000 Uani . . . . . . .
H61 H 0.8882 1.1064 -0.2249 0.0427 1.0000 Uiso R . . . . . .
H71 H 0.8742 0.9640 -0.0957 0.0363 1.0000 Uiso R . . . . . .
H91 H 0.8887 0.7804 -0.0367 0.0251 1.0000 Uiso R . . . . . .
H141 H 0.6689 0.4547 0.2726 0.0307 1.0000 Uiso R . . . . . .
H151 H 0.5639 0.3248 0.3721 0.0337 1.0000 Uiso R . . . . . .
H161 H 0.5934 0.1510 0.3324 0.0365 1.0000 Uiso R . . . . . .
H171 H 0.7235 0.1102 0.1861 0.0337 1.0000 Uiso R . . . . . .
H191 H 0.8635 0.1534 0.0385 0.0267 1.0000 Uiso R . . . . . .
H241 H 1.2201 0.0472 -0.3473 0.0379 1.0000 Uiso R . . . . . .
H251 H 1.3458 0.0254 -0.5001 0.0460 1.0000 Uiso R . . . . . .
H261 H 1.3750 0.1707 -0.6276 0.0439 1.0000 Uiso R . . . . . .
H271 H 1.2755 0.3358 -0.6007 0.0361 1.0000 Uiso R . . . . . .
H291 H 1.1376 0.4554 -0.5017 0.0294 1.0000 Uiso R . . . . . .
H351 H 0.5494 0.5577 -0.1963 0.0370 1.0000 Uiso R . . . . . .
H352 H 0.6226 0.4611 -0.2538 0.0371 1.0000 Uiso R . . . . . .
H361 H 0.4572 0.4140 -0.1218 0.0371 1.0000 Uiso R . . . . . .
H362 H 0.5259 0.4360 -0.0415 0.0375 1.0000 Uiso R . . . . . .
H391 H 0.3994 0.3171 0.0514 0.0318 1.0000 Uiso R . . . . . .
H401 H 0.3321 0.1952 0.1850 0.0362 1.0000 Uiso R . . . . . .
H421 H 0.5971 -0.0235 0.0923 0.0384 1.0000 Uiso R . . . . . .
H431 H 0.6667 0.0992 -0.0428 0.0381 1.0000 Uiso R . . . . . .
H441 H 0.3382 0.0198 0.2792 0.0613 1.0000 Uiso R . . . . . .
H442 H 0.3945 -0.0718 0.2154 0.0605 1.0000 Uiso R . . . . . .
H443 H 0.4620 -0.0312 0.2852 0.0609 1.0000 Uiso R . . . . . .
H461 H 0.8759 0.3184 -0.3442 0.0441 1.0000 Uiso R . . . . . .
H462 H 0.8097 0.3161 -0.2534 0.0440 1.0000 Uiso R . . . . . .
H471 H 1.1891 0.4094 -0.1635 0.0420 1.0000 Uiso R . . . . . .
H481 H 1.2646 0.2127 -0.1643 0.0500 1.0000 Uiso R . . . . . .
H482 H 1.3133 0.2948 -0.1137 0.0497 1.0000 Uiso R . . . . . .
H491 H 1.4533 0.2273 -0.2465 0.0828 1.0000 Uiso R . . . . . .
H492 H 1.4231 0.3524 -0.2735 0.0822 1.0000 Uiso R . . . . . .
H493 H 1.3714 0.2708 -0.3235 0.0825 1.0000 Uiso R . . . . . .
H501 H 1.0573 0.0778 -0.0684 0.1084 1.0000 Uiso R . . . . . .
H502 H 1.0920 0.0450 -0.1506 0.1094 1.0000 Uiso R . . . . . .
H511 H 1.0638 0.6882 -0.4789 0.0588 1.0000 Uiso R . . . . . .
H521 H 1.2213 0.6606 -0.4498 0.0634 1.0000 Uiso R . . . . . .
H522 H 1.1829 0.7832 -0.4358 0.0633 1.0000 Uiso R . . . . . .
H531 H 1.3275 0.6952 -0.5988 0.0952 1.0000 Uiso R . . . . . .
H532 H 1.2781 0.8159 -0.6129 0.0955 1.0000 Uiso R . . . . . .
H533 H 1.3615 0.7740 -0.5354 0.0943 1.0000 Uiso R . . . . . .

loop_
_atom_site_aniso_label
_atom_site_aniso_U_11
_atom_site_aniso_U_22
_atom_site_aniso_U_33
_atom_site_aniso_U_23
_atom_site_aniso_U_13
_atom_site_aniso_U_12
Mn1 0.02078(17) 0.01679(17) 0.01614(16) 0.00121(12) -0.00364(13) -0.00319(13)
Mn2 0.01937(17) 0.01542(16) 0.01491(15) -0.00032(12) -0.00350(12) -0.00335(12)
Mn3 0.02083(17) 0.01731(17) 0.01648(16) -0.00199(13) -0.00214(13) -0.00319(13)
O1 0.0200(8) 0.0164(7) 0.0159(7) 0.0008(6) -0.0038(6) -0.0034(6)
O2 0.0342(10) 0.0202(8) 0.0220(8) 0.0035(7) -0.0021(7) -0.0047(7)
C3 0.0193(11) 0.0176(11) 0.0273(12) 0.0037(9) -0.0014(9) -0.0018(9)
C4 0.0373(15) 0.0261(13) 0.0271(13) 0.0080(10) 0.0026(11) 0.0017(11)
C5 0.0431(17) 0.0223(13) 0.0407(16) 0.0117(12) 0.0009(13) -0.0020(12)
C6 0.0456(17) 0.0190(13) 0.0434(16) 0.0008(11) -0.0027(14) -0.0018(11)
C7 0.0364(15) 0.0193(12) 0.0345(14) -0.0005(10) -0.0057(12) -0.0011(10)
C8 0.0184(11) 0.0170(11) 0.0296(12) 0.0019(9) -0.0061(9) -0.0007(8)
C9 0.0190(11) 0.0204(11) 0.0228(11) -0.0013(9) -0.0075(9) -0.0018(8)
N10 0.0191(9) 0.0186(9) 0.0190(9) 0.0023(7) -0.0063(7) -0.0030(7)
O11 0.0262(8) 0.0154(7) 0.0165(7) 0.0020(6) -0.0073(6) -0.0039(6)
O12 0.0261(9) 0.0222(8) 0.0160(7) 0.0000(6) -0.0015(6) -0.0060(7)
C13 0.0187(10) 0.0246(11) 0.0168(10) 0.0008(8) -0.0072(8) -0.0037(9)
C14 0.0236(12) 0.0295(13) 0.0232(11) -0.0013(10) -0.004(1) -0.0021(10)
C15 0.0222(12) 0.0394(15) 0.0232(12) 0.0008(11) 0.0002(10) -0.0023(11)
C16 0.0293(13) 0.0383(15) 0.0251(12) 0.0053(11) -0.0011(10) -0.0145(11)
C17 0.0293(13) 0.0272(13) 0.0274(12) 0.0012(10) -0.0046(10) -0.0111(10)
C18 0.0202(11) 0.0246(12) 0.0204(11) 0.0009(9) -0.0047(9) -0.0052(9)
C19 0.0273(12) 0.0190(11) 0.0223(11) -0.0020(9) -0.0058(9) -0.0054(9)
N20 0.0205(9) 0.0203(9) 0.0178(9) -0.0033(7) -0.0055(7) -0.0023(7)
O21 0.0328(9) 0.0174(8) 0.0199(8) -0.0038(6) 0.0014(7) -0.0023(7)
O22 0.0325(10) 0.0213(9) 0.0233(8) -0.0045(7) 0.0019(7) -0.0040(7)
C23 0.0227(11) 0.0279(13) 0.0218(11) -0.0068(9) -0.0041(9) -0.0037(9)
C24 0.0399(15) 0.0272(13) 0.0275(13) -0.0050(11) -0.0037(11) 0.0011(11)
C25 0.0444(17) 0.0368(16) 0.0342(15) -0.0134(13) -0.0001(13) 0.0077(13)
C26 0.0344(15) 0.0473(18) 0.0275(13) -0.0128(12) 0.0030(12) 0.0023(13)
C27 0.0283(13) 0.0409(16) 0.0215(12) -0.0050(11) -0.0026(10) -0.0040(11)
C28 0.0209(11) 0.0324(13) 0.0199(11) -0.0077(10) -0.0048(9) -0.0016(10)
C29 0.0234(12) 0.0308(13) 0.0180(10) -0.0011(9) -0.0045(9) -0.0061(10)
N30 0.0218(10) 0.0216(10) 0.0201(9) -0.0022(8) -0.0038(8) -0.0053(8)
O31 0.0338(10) 0.0214(9) 0.0200(8) -0.0005(7) -0.0014(7) -0.0014(7)
O32 0.0230(9) 0.0234(9) 0.0272(9) 0.0044(7) -0.0100(7) -0.0041(7)
O33 0.0198(8) 0.0280(9) 0.0235(8) 0.0006(7) -0.0051(7) -0.0032(7)
C34 0.0177(10) 0.0204(11) 0.0259(11) -0.0028(9) -0.0062(9) 0.0016(8)
C35 0.0243(12) 0.0344(14) 0.0327(13) 0.0003(11) -0.0113(11) -0.0092(10)
C36 0.0212(12) 0.0325(14) 0.0398(15) -0.0051(12) -0.0040(11) -0.0097(10)
C37 0.0231(12) 0.0338(14) 0.0280(12) -0.0092(11) -0.0024(10) -0.0104(10)
C38 0.0207(11) 0.0315(13) 0.0262(12) -0.0065(10) -0.0034(9) -0.0076(10)
C39 0.0220(12) 0.0294(13) 0.0308(13) -0.0070(10) -0.0038(10) -0.0010(10)
C40 0.0237(12) 0.0393(15) 0.0281(13) -0.0056(11) -0.0009(10) -0.0074(11)
C41 0.0324(14) 0.0331(14) 0.0287(13) -0.0052(11) -0.0059(11) -0.0103(11)
C42 0.0320(14) 0.0269(13) 0.0392(15) -0.0073(11) -0.0059(12) 0.0000(11)
C43 0.0233(12) 0.0334(14) 0.0358(14) -0.0128(11) -0.0020(11) -0.0025(10)
C44 0.0508(19) 0.0366(16) 0.0352(16) -0.0020(13) -0.0025(14) -0.0108(14)
O45 0.0347(11) 0.0377(11) 0.0367(11) -0.0098(9) 0.0084(9) -0.0115(9)
O46 0.0235(9) 0.0397(11) 0.0252(9) -0.0097(8) -0.0007(7) -0.0111(8)
O47 0.0213(9) 0.0310(10) 0.0317(9) -0.0108(8) -0.0074(7) 0.0011(7)
C48 0.0303(15) 0.0354(16) 0.058(2) 0.0034(14) -0.0228(14) -0.0042(12)
C49 0.0276(15) 0.062(2) 0.076(3) -0.036(2) -0.0122(16) 0.0105(15)
O50 0.110(2) 0.0391(14) 0.0675(18) -0.0126(13) -0.0400(17) 0.0243(15)
O51 0.0356(11) 0.0569(14) 0.0232(9) 0.0020(9) -0.0050(8) -0.0188(10)
C52 0.0359(17) 0.087(3) 0.0336(16) -0.0006(17) -0.0117(13) -0.0210(17)
C53 0.0337(18) 0.114(4) 0.0432(19) 0.006(2) -0.0072(15) -0.027(2)

loop_
_atom_type_symbol
_atom_type_scat_dispersion_real
_atom_type_scat_dispersion_imag
_atom_type_scat_Cromer_Mann_a1
_atom_type_scat_Cromer_Mann_b1
_atom_type_scat_Cromer_Mann_a2
_atom_type_scat_Cromer_Mann_b2
_atom_type_scat_Cromer_Mann_a3
_atom_type_scat_Cromer_Mann_b3
_atom_type_scat_Cromer_Mann_a4
_atom_type_scat_Cromer_Mann_b4
_atom_type_scat_Cromer_Mann_c
_atom_type_scat_source
C 0.0033 0.0016 2.3100 20.8439 1.0200 10.2075 1.5886 0.5687 0.8650 51.6512 0.2156 'International Tables Vol C 4.2.6.8 and 6.1.1.4'
H 0.0000 0.0000 0.4930 10.5109 0.3229 26.1257 0.1402 3.1424 0.0408 57.7998 0.0030 'International Tables Vol C 4.2.6.8 and 6.1.1.4'
N 0.0061 0.0033 12.2126 0.0057 3.1322 9.8933 2.0125 28.9975 1.1663 0.5826 -11.5290 'International Tables Vol C 4.2.6.8 and 6.1.1.4'
O 0.0106 0.0060 3.0485 13.2771 2.2868 5.7011 1.5463 0.3239 0.8670 32.9089 0.2508 'International Tables Vol C 4.2.6.8 and 6.1.1.4'
Mn 0.3368 0.7283 11.2819 5.3409 7.3573 0.3432 3.0193 17.8674 2.2441 83.7543 1.0896 'International Tables Vol C 4.2.6.8 and 6.1.1.4'

loop_
_geom_angle_atom_site_label_1
_geom_angle_site_symmetry_1
_geom_angle_atom_site_label_2
_geom_angle_site_symmetry_2
_geom_angle_atom_site_label_3
_geom_angle_site_symmetry_3
_geom_angle
_geom_angle_publ_flag
Mn2 . Mn1 . O1 . 32.38(5) yes
Mn2 . Mn1 . O2 . 149.75(6) yes
O1 . Mn1 . O2 . 168.15(8) yes
Mn2 . Mn1 . N10 . 60.80(5) yes
O1 . Mn1 . N10 . 88.21(7) yes
O2 . Mn1 . N10 . 89.59(8) yes
Mn2 . Mn1 . O31 . 123.81(5) yes
O1 . Mn1 . O31 . 92.06(7) yes
O2 . Mn1 . O31 . 86.09(7) yes
N10 . Mn1 . O31 . 160.19(8) yes
Mn2 . Mn1 . O32 . 79.46(5) yes
O1 . Mn1 . O32 . 93.01(7) yes
O2 . Mn1 . O32 . 98.79(7) yes
N10 . Mn1 . O32 . 95.38(7) yes
O31 . Mn1 . O32 . 104.38(8) yes
O11 2_765 Mn2 . Mn1 . 103.08(4) yes
O11 2_765 Mn2 . Mn2 2_765 34.79(4) yes
Mn1 . Mn2 . Mn2 2_765 85.677(14) yes
O11 2_765 Mn2 . Mn3 . 83.39(4) yes
Mn1 . Mn2 . Mn3 . 60.747(11) yes
Mn2 2_765 Mn2 . Mn3 . 100.795(15) yes
O11 2_765 Mn2 . O1 . 87.16(6) yes
Mn1 . Mn2 . O1 . 32.28(5) yes
Mn2 2_765 Mn2 . O1 . 87.81(5) yes
Mn3 . Mn2 . O1 . 29.70(5) yes
O11 2_765 Mn2 . O11 . 81.12(6) yes
Mn1 . Mn2 . O11 . 65.32(5) yes
Mn2 2_765 Mn2 . O11 . 46.33(5) yes
Mn3 . Mn2 . O11 . 118.05(5) yes
O1 . Mn2 . O11 . 89.81(7) yes
O11 2_765 Mn2 . O12 . 89.87(6) yes
Mn1 . Mn2 . O12 . 147.85(5) yes
Mn2 2_765 Mn2 . O12 . 88.96(5) yes
Mn3 . Mn2 . O12 . 151.10(5) yes
O1 . Mn2 . O12 . 176.72(7) yes
O11 2_765 Mn2 . N20 . 84.97(7) yes
Mn1 . Mn2 . N20 . 118.58(6) yes
Mn2 2_765 Mn2 . N20 . 119.76(6) yes
Mn3 . Mn2 . N20 . 60.02(5) yes
O1 . Mn2 . N20 . 89.66(7) yes
O11 2_765 Mn2 . O33 . 177.62(6) yes
Mn1 . Mn2 . O33 . 75.62(5) yes
Mn2 2_765 Mn2 . O33 . 146.30(5) yes
Mn3 . Mn2 . O33 . 94.23(5) yes
O1 . Mn2 . O33 . 90.74(7) yes
O11 . Mn2 . O12 . 88.35(7) yes
O11 . Mn2 . N20 . 166.09(8) yes
O12 . Mn2 . N20 . 91.47(7) yes
O11 . Mn2 . O33 . 100.02(7) yes
O12 . Mn2 . O33 . 92.25(7) yes
N20 . Mn2 . O33 . 93.89(7) yes
Mn2 . Mn3 . O1 . 29.55(5) yes
Mn2 . Mn3 . O21 . 62.06(5) yes
O1 . Mn3 . O21 . 91.54(7) yes
Mn2 . Mn3 . O22 . 149.96(6) yes
O1 . Mn3 . O22 . 172.26(8) yes
O21 . Mn3 . O22 . 88.40(7) yes
Mn2 . Mn3 . N30 . 118.00(6) yes
O1 . Mn3 . N30 . 88.74(7) yes
O21 . Mn3 . N30 . 175.98(8) yes
O22 . Mn3 . N30 . 91.86(8) yes
Mn2 . Mn3 . O46 . 94.05(5) yes
O1 . Mn3 . O46 . 94.39(7) yes
O21 . Mn3 . O46 . 94.02(7) yes
O22 . Mn3 . O46 . 93.33(8) yes
N30 . Mn3 . O46 . 81.96(7) yes
Mn2 . Mn3 . O47 . 89.87(4) yes
O1 . Mn3 . O47 . 83.45(7) yes
O21 . Mn3 . O47 . 97.84(7) yes
O22 . Mn3 . O47 . 88.89(7) yes
N30 . Mn3 . O47 . 86.18(7) yes
O46 . Mn3 . O47 . 167.99(7) yes
Mn3 . O1 . Mn2 . 120.75(8) yes
Mn3 . O1 . Mn1 . 120.16(8) yes
Mn2 . O1 . Mn1 . 115.34(8) yes
Mn1 . O2 . C3 . 132.10(16) yes
O2 . C3 . C4 . 118.7(2) yes
O2 . C3 . C8 . 123.3(2) yes
C4 . C3 . C8 . 118.0(2) yes
C3 . C4 . C5 . 120.6(3) yes
C3 . C4 . H41 . 118.9 no
C5 . C4 . H41 . 120.4 no
C4 . C5 . C6 . 121.7(3) yes
C4 . C5 . H51 . 118.5 no
C6 . C5 . H51 . 119.8 no
C5 . C6 . C7 . 118.4(3) yes
C5 . C6 . H61 . 120.8 no
C7 . C6 . H61 . 120.8 no
C6 . C7 . C8 . 121.5(3) yes
C6 . C7 . H71 . 119.4 no
C8 . C7 . H71 . 119.1 no
C3 . C8 . C7 . 119.7(2) yes
C3 . C8 . C9 . 122.4(2) yes
C7 . C8 . C9 . 117.8(2) yes
C8 . C9 . N10 . 124.6(2) yes
C8 . C9 . H91 . 117.3 no
N10 . C9 . H91 . 118.0 no
Mn1 . N10 . C9 . 127.62(16) yes
Mn1 . N10 . O11 . 117.82(13) yes
C9 . N10 . O11 . 114.56(19) yes
N10 . O11 . Mn2 2_765 113.58(12) yes
N10 . O11 . Mn2 . 113.47(12) yes
Mn2 2_765 O11 . Mn2 . 98.88(6) yes
Mn2 . O12 . C13 . 127.10(15) yes
O12 . C13 . C14 . 118.4(2) yes
O12 . C13 . C18 . 123.2(2) yes
C14 . C13 . C18 . 118.4(2) yes
C13 . C14 . C15 . 120.7(2) yes
C13 . C14 . H141 . 119.0 no
C15 . C14 . H141 . 120.4 no
C14 . C15 . C16 . 121.2(2) yes
C14 . C15 . H151 . 119.7 no
C16 . C15 . H151 . 119.2 no
C15 . C16 . C17 . 119.2(2) yes
C15 . C16 . H161 . 121.5 no
C17 . C16 . H161 . 119.3 no
C16 . C17 . C18 . 120.8(2) yes
C16 . C17 . H171 . 120.2 no
C18 . C17 . H171 . 119.0 no
C17 . C18 . C13 . 119.8(2) yes
C17 . C18 . C19 . 116.8(2) yes
C13 . C18 . C19 . 123.5(2) yes
C18 . C19 . N20 . 123.7(2) yes
C18 . C19 . H191 . 118.8 no
N20 . C19 . H191 . 117.5 no
Mn2 . N20 . C19 . 126.33(16) yes
Mn2 . N20 . O21 . 117.84(14) yes
C19 . N20 . O21 . 115.69(19) yes
N20 . O21 . Mn3 . 117.71(13) yes
Mn3 . O22 . C23 . 129.75(16) yes
O22 . C23 . C24 . 118.0(2) yes
O22 . C23 . C28 . 123.3(2) yes
C24 . C23 . C28 . 118.7(2) yes
C23 . C24 . C25 . 120.8(3) yes
C23 . C24 . H241 . 119.5 no
C25 . C24 . H241 . 119.7 no
C24 . C25 . C26 . 120.6(3) yes
C24 . C25 . H251 . 119.4 no
C26 . C25 . H251 . 120.0 no
C25 . C26 . C27 . 119.5(3) yes
C25 . C26 . H261 . 121.0 no
C27 . C26 . H261 . 119.5 no
C26 . C27 . C28 . 121.3(3) yes
C26 . C27 . H271 . 119.8 no
C28 . C27 . H271 . 118.9 no
C23 . C28 . C27 . 119.1(2) yes
C23 . C28 . C29 . 123.6(2) yes
C27 . C28 . C29 . 117.3(2) yes
C28 . C29 . N30 . 124.0(2) yes
C28 . C29 . H291 . 119.9 no
N30 . C29 . H291 . 116.1 no
Mn3 . N30 . C29 . 126.35(18) yes
Mn3 . N30 . O31 . 117.74(13) yes
C29 . N30 . O31 . 115.8(2) yes
N30 . O31 . Mn1 . 118.61(13) yes
Mn1 . O32 . C34 . 125.98(15) yes
Mn2 . O33 . C34 . 129.07(15) yes
O32 . C34 . O33 . 125.7(2) yes
O32 . C34 . C35 . 116.4(2) yes
O33 . C34 . C35 . 117.8(2) yes
C34 . C35 . C36 . 114.3(2) yes
C34 . C35 . H351 . 106.1 no
C36 . C35 . H351 . 107.9 no
C34 . C35 . H352 . 107.8 no
C36 . C35 . H352 . 110.5 no
H351 . C35 . H352 . 110.1 no
C35 . C36 . C37 . 115.2(2) yes
C35 . C36 . H361 . 108.5 no
C37 . C36 . H361 . 108.1 no
C35 . C36 . H362 . 109.3 no
C37 . C36 . H362 . 106.5 no
H361 . C36 . H362 . 109.2 no
C36 . C37 . C38 . 118.7(2) yes
C36 . C37 . O45 . 121.9(2) yes
C38 . C37 . O45 . 119.4(2) yes
C37 . C38 . C39 . 122.2(2) yes
C37 . C38 . C43 . 119.4(2) yes
C39 . C38 . C43 . 118.4(2) yes
C38 . C39 . C40 . 120.3(2) yes
C38 . C39 . H391 . 120.6 no
C40 . C39 . H391 . 119.1 no
C39 . C40 . C41 . 121.3(2) yes
C39 . C40 . H401 . 119.0 no
C41 . C40 . H401 . 119.7 no
C40 . C41 . C42 . 118.2(3) yes
C40 . C41 . C44 . 121.4(3) yes
C42 . C41 . C44 . 120.4(3) yes
C41 . C42 . C43 . 120.8(3) yes
C41 . C42 . H421 . 119.3 no
C43 . C42 . H421 . 119.8 no
C38 . C43 . C42 . 121.0(2) yes
C38 . C43 . H431 . 118.8 no
C42 . C43 . H431 . 120.2 no
C41 . C44 . H441 . 110.8 no
C41 . C44 . H442 . 111.0 no
H441 . C44 . H442 . 107.6 no
C41 . C44 . H443 . 110.9 no
H441 . C44 . H443 . 107.9 no
H442 . C44 . H443 . 108.5 no
Mn3 . O46 . H461 . 116.3 no
Mn3 . O46 . H462 . 123.7 no
H461 . O46 . H462 . 106.4 no
Mn3 . O47 . C48 . 127.33(17) yes
Mn3 . O47 . H471 . 109.3 no
C48 . O47 . H471 . 112.5 no
O47 . C48 . C49 . 110.9(3) yes
O47 . C48 . H481 . 108.7 no
C49 . C48 . H481 . 109.6 no
O47 . C48 . H482 . 108.3 no
C49 . C48 . H482 . 110.2 no
H481 . C48 . H482 . 109.0 no
C48 . C49 . H491 . 108.3 no
C48 . C49 . H492 . 109.5 no
H491 . C49 . H492 . 109.8 no
C48 . C49 . H493 . 109.1 no
H491 . C49 . H493 . 108.9 no
H492 . C49 . H493 . 111.1 no
H501 . O50 . H502 . 94.2 no
C52 . O51 . H511 . 104.3 no
O51 . C52 . C53 . 111.7(3) yes
O51 . C52 . H521 . 105.8 no
C53 . C52 . H521 . 107.5 no
O51 . C52 . H522 . 111.6 no
C53 . C52 . H522 . 109.3 no
H521 . C52 . H522 . 110.8 no
C52 . C53 . H531 . 106.6 no
C52 . C53 . H532 . 111.4 no
H531 . C53 . H532 . 109.0 no
C52 . C53 . H533 . 110.5 no
H531 . C53 . H533 . 108.9 no
H532 . C53 . H533 . 110.4 no

loop_
_geom_bond_atom_site_label_1
_geom_bond_site_symmetry_1
_geom_bond_atom_site_label_2
_geom_bond_site_symmetry_2
_geom_bond_distance
_geom_bond_publ_flag
Mn1 . Mn2 . 3.1533(5) yes
Mn1 . O1 . 1.8633(15) yes
Mn1 . O2 . 1.8595(17) yes
Mn1 . N10 . 2.0128(19) yes
Mn1 . O31 . 1.9100(17) yes
Mn1 . O32 . 2.0956(17) yes
Mn2 . O11 2_765 2.4499(17) yes
Mn2 . Mn2 2_765 3.3464(7) yes
Mn2 . Mn3 . 3.2563(5) yes
Mn2 . O1 . 1.8686(15) yes
Mn2 . O11 . 1.9325(16) yes
Mn2 . O12 . 1.8715(16) yes
Mn2 . N20 . 1.9933(19) yes
Mn2 . O33 . 2.1289(17) yes
Mn3 . O1 . 1.8774(15) yes
Mn3 . O21 . 1.9285(17) yes
Mn3 . O22 . 1.8581(17) yes
Mn3 . N30 . 2.004(2) yes
Mn3 . O46 . 2.2064(18) yes
Mn3 . O47 . 2.2715(18) yes
O2 . C3 . 1.331(3) yes
C3 . C4 . 1.407(3) yes
C3 . C8 . 1.411(3) yes
C4 . C5 . 1.378(4) yes
C4 . H41 . 0.932 no
C5 . C6 . 1.391(4) yes
C5 . H51 . 0.936 no
C6 . C7 . 1.374(4) yes
C6 . H61 . 0.927 no
C7 . C8 . 1.407(3) yes
C7 . H71 . 0.937 no
C8 . C9 . 1.435(3) yes
C9 . N10 . 1.288(3) yes
C9 . H91 . 0.938 no
N10 . O11 . 1.389(2) yes
O12 . C13 . 1.339(3) yes
C13 . C14 . 1.404(3) yes
C13 . C18 . 1.405(3) yes
C14 . C15 . 1.379(4) yes
C14 . H141 . 0.935 no
C15 . C16 . 1.384(4) yes
C15 . H151 . 0.915 no
C16 . C17 . 1.380(3) yes
C16 . H161 . 0.930 no
C17 . C18 . 1.408(3) yes
C17 . H171 . 0.925 no
C18 . C19 . 1.449(3) yes
C19 . N20 . 1.289(3) yes
C19 . H191 . 0.919 no
N20 . O21 . 1.378(2) yes
O22 . C23 . 1.331(3) yes
C23 . C24 . 1.403(3) yes
C23 . C28 . 1.410(3) yes
C24 . C25 . 1.377(4) yes
C24 . H241 . 0.936 no
C25 . C26 . 1.392(4) yes
C25 . H251 . 0.927 no
C26 . C27 . 1.368(4) yes
C26 . H261 . 0.928 no
C27 . C28 . 1.409(3) yes
C27 . H271 . 0.928 no
C28 . C29 . 1.450(3) yes
C29 . N30 . 1.288(3) yes
C29 . H291 . 0.927 no
N30 . O31 . 1.374(2) yes
O32 . C34 . 1.262(3) yes
O33 . C34 . 1.259(3) yes
C34 . C35 . 1.518(3) yes
C35 . C36 . 1.525(4) yes
C35 . H351 . 0.973 no
C35 . H352 . 0.973 no
C36 . C37 . 1.504(4) yes
C36 . H361 . 0.978 no
C36 . H362 . 0.956 no
C37 . C38 . 1.486(4) yes
C37 . O45 . 1.226(3) yes
C38 . C39 . 1.401(3) yes
C38 . C43 . 1.391(4) yes
C39 . C40 . 1.385(4) yes
C39 . H391 . 0.921 no
C40 . C41 . 1.383(4) yes
C40 . H401 . 0.912 no
C41 . C42 . 1.400(4) yes
C41 . C44 . 1.506(4) yes
C42 . C43 . 1.378(4) yes
C42 . H421 . 0.926 no
C43 . H431 . 0.921 no
C44 . H441 . 0.941 no
C44 . H442 . 0.968 no
C44 . H443 . 0.951 no
O46 . H461 . 0.827 no
O46 . H462 . 0.800 no
O47 . C48 . 1.428(3) yes
O47 . H471 . 0.797 no
C48 . C49 . 1.499(4) yes
C48 . H481 . 0.960 no
C48 . H482 . 0.978 no
C49 . H491 . 0.961 no
C49 . H492 . 0.970 no
C49 . H493 . 0.957 no
O50 . H501 . 0.826 no
O50 . H502 . 0.829 no
O51 . C52 . 1.403(3) yes
O51 . H511 . 0.802 no
C52 . C53 . 1.471(4) yes
C52 . H521 . 0.958 no
C52 . H522 . 0.970 no
C53 . H531 . 0.960 no
C53 . H532 . 0.951 no
C53 . H533 . 0.969 no
